data_4074996
loop_
_publ_author_name
'Pe\<skov\'a, Mark\'eta'
'\<Sim\%unek, Petr'
'Bertolasi, Valerio'
'Mach\'a\<cek, Vladim\'ir'
'Ly\<cka, Anton\'in'

_publ_section_title
;
 Novel 5-(4-Substituted-phenyldiazenyl)-1,3,2\l4-oxazaborines and Their
 Rearrangement to 1,2,4,3\l4-Triazaborines
;
_journal_issue 8
_journal_name_full Organometallics
_journal_page_first 2025
_journal_paper_doi 10.1021/om051078x
_journal_volume 25
_journal_year 2006
_chemical_formula_moiety 'C25 H26 B N3 O2'
_chemical_formula_sum 'C25 H26 B N3 O2'
_chemical_formula_weight 411.30
_chemical_name_systematic
;
 ?
;
_space_group_IT_number 2
_symmetry_cell_setting triclinic
_symmetry_space_group_name_Hall '-P 1'
_symmetry_space_group_name_H-M 'P -1'
_atom_sites_solution_hydrogens difmap
_atom_sites_solution_primary direct
_atom_sites_solution_secondary difmap
_audit_creation_method SHELXL-97
_cell_angle_alpha 91.562(2)
_cell_angle_beta 101.592(1)
_cell_angle_gamma 97.572(2)
_cell_formula_units_Z 2
_cell_length_a 7.5283(2)
_cell_length_b 10.7694(4)
_cell_length_c 14.2237(5)
_cell_measurement_reflns_used 3859
_cell_measurement_temperature 295
_cell_measurement_theta_max 30.0
_cell_measurement_theta_min 2.3
_cell_volume 1118.10(6)
_computing_cell_refinement 'Denzo SMN (Otwinowski & Minor, 1997)'
_computing_data_collection 'COLLECT (Nonius, 1997)'
_computing_data_reduction 'Denzo SMN (Otwinowski & Minor, 1997)'
_computing_molecular_graphics 'ORTEP III (Burnett & Johnson, 1996)'
_computing_publication_material
;
SHELXL-97 (Sheldrick, 1997), PARST (Nardelli, 1996)
;
_computing_structure_refinement 'SHELXL-97 (Sheldrick, 1997)'
_computing_structure_solution 'SIR97 (Altomare at al., 1999)'
_diffrn_ambient_temperature 295
_diffrn_measured_fraction_theta_full 0.983
_diffrn_measured_fraction_theta_max 0.983
_diffrn_measurement_device_type 'Nonius Kappa CCD'
_diffrn_measurement_method '\f scans and \w scans'
_diffrn_radiation_monochromator graphite
_diffrn_radiation_source 'fine-focus sealed tube'
_diffrn_radiation_type MoK\a
_diffrn_radiation_wavelength 0.71073
_diffrn_reflns_av_R_equivalents 0.0227
_diffrn_reflns_av_sigmaI/netI 0.0773
_diffrn_reflns_limit_h_max 9
_diffrn_reflns_limit_h_min -10
_diffrn_reflns_limit_k_max 15
_diffrn_reflns_limit_k_min -12
_diffrn_reflns_limit_l_max 18
_diffrn_reflns_limit_l_min -19
_diffrn_reflns_number 9274
_diffrn_reflns_theta_full 30.05
_diffrn_reflns_theta_max 30.0
_diffrn_reflns_theta_min 2.3
_exptl_absorpt_coefficient_mu 0.078
_exptl_absorpt_correction_type none
_exptl_crystal_colour orange
_exptl_crystal_density_diffrn 1.222
_exptl_crystal_density_method 'not measured'
_exptl_crystal_description prismatic
_exptl_crystal_F_000 436
_exptl_crystal_size_max 0.52
_exptl_crystal_size_mid 0.28
_exptl_crystal_size_min 0.19
_refine_diff_density_max 0.176
_refine_diff_density_min -0.152
_refine_diff_density_rms 0.035
_refine_ls_extinction_method none
_refine_ls_goodness_of_fit_ref 0.993
_refine_ls_hydrogen_treatment refall
_refine_ls_matrix_type full
_refine_ls_number_parameters 384
_refine_ls_number_reflns 6454
_refine_ls_number_restraints 0
_refine_ls_restrained_S_all 0.993
_refine_ls_R_factor_all 0.1288
_refine_ls_R_factor_gt 0.0539
_refine_ls_shift/su_max 0.033
_refine_ls_shift/su_mean 0.002
_refine_ls_structure_factor_coef Fsqd
_refine_ls_weighting_details 'calc w=1/[\s^2^(Fo^2^)+(0.0699P)^2^+0.0000P] where P=(Fo^2^+2Fc^2^)/3'
_refine_ls_weighting_scheme calc
_refine_ls_wR_factor_gt 0.1183
_refine_ls_wR_factor_ref 0.1481
_reflns_number_gt 3324
_reflns_number_total 6454
_reflns_threshold_expression I>2sigma(I)
_cod_data_source_file om051078xsi20060202_021337.cif
_cod_data_source_block (9)
_cod_depositor_comments
;
The following automatic conversions were performed:

'_symmetry_cell_setting' value 'Triclinic' changed to 'triclinic'
according to /home/saulius/struct/CIF-dictionaries/cif_core.dic
dictionary named 'cif_core.dic' version 2.4.1 from 2010-06-29.

Automatic conversion script
Id: cif_fix_values 1715 2011-07-08 13:25:40Z adriana 
;
_cod_database_code 4074996

loop_
_symmetry_equiv_pos_as_xyz
'x, y, z'
'-x, -y, -z'

loop_
_atom_site_label
_atom_site_type_symbol
_atom_site_fract_x
_atom_site_fract_y
_atom_site_fract_z
_atom_site_U_iso_or_equiv
_atom_site_adp_type
_atom_site_occupancy
_atom_site_symmetry_multiplicity
_atom_site_calc_flag
O1 O 0.40099(11) 0.43759(10) 0.32131(6) 0.0416(3) Uani 1 1 d
O2 O 1.15957(19) -0.06286(14) 0.73362(9) 0.0874(4) Uani 1 1 d
N1 N 0.66239(13) 0.49678(12) 0.24396(7) 0.0417(3) Uani 1 1 d
N2 N 0.80111(15) 0.30120(13) 0.44022(8) 0.0496(3) Uani 1 1 d
N3 N 0.72495(16) 0.20845(13) 0.47652(8) 0.0510(3) Uani 1 1 d
B1 B 0.44569(19) 0.45705(16) 0.22259(10) 0.0393(4) Uani 1 1 d
C1 C 0.76500(17) 0.44496(15) 0.31259(10) 0.0445(4) Uani 1 1 d
C2 C 0.68082(17) 0.36561(15) 0.37621(9) 0.0428(3) Uani 1 1 d
C3 C 0.50363(16) 0.37712(14) 0.38423(9) 0.0387(3) Uani 1 1 d
C4 C 0.7441(3) 0.5847(2) 0.18178(14) 0.0586(5) Uani 1 1 d
C5 C 0.9711(2) 0.4701(3) 0.32892(18) 0.0740(6) Uani 1 1 d
C6 C 0.84749(19) 0.14748(15) 0.54360(10) 0.0476(4) Uani 1 1 d
C7 C 0.7727(2) 0.03943(17) 0.57893(12) 0.0609(5) Uani 1 1 d
C8 C 0.8793(3) -0.02818(19) 0.64237(13) 0.0678(5) Uani 1 1 d
C9 C 1.0654(2) 0.01215(18) 0.67136(11) 0.0595(5) Uani 1 1 d
C10 C 1.1413(2) 0.1208(2) 0.63811(12) 0.0644(5) Uani 1 1 d
C11 C 1.0330(2) 0.1888(2) 0.57459(12) 0.0598(5) Uani 1 1 d
C12 C 1.3537(4) -0.0324(4) 0.7587(2) 0.1053(9) Uani 1 1 d
C13 C 0.4181(2) 0.3389(2) 0.46676(11) 0.0492(4) Uani 1 1 d
C14 C 0.39200(17) 0.32817(14) 0.15704(9) 0.0417(3) Uani 1 1 d
C15 C 0.4844(2) 0.29713(18) 0.08596(11) 0.0561(4) Uani 1 1 d
C16 C 0.4302(3) 0.18923(19) 0.02651(13) 0.0665(5) Uani 1 1 d
C17 C 0.2831(3) 0.1065(2) 0.03750(14) 0.0667(5) Uani 1 1 d
C18 C 0.1877(3) 0.13297(19) 0.10646(14) 0.0657(5) Uani 1 1 d
C19 C 0.2404(2) 0.24253(16) 0.16446(12) 0.0529(4) Uani 1 1 d
C20 C 0.33871(16) 0.57036(14) 0.18011(9) 0.0393(3) Uani 1 1 d
C21 C 0.23804(19) 0.56513(16) 0.08599(10) 0.0470(4) Uani 1 1 d
C22 C 0.1411(2) 0.66098(18) 0.05068(12) 0.0571(4) Uani 1 1 d
C23 C 0.1407(2) 0.76439(18) 0.10857(13) 0.0604(5) Uani 1 1 d
C24 C 0.2382(3) 0.7728(2) 0.20161(15) 0.0683(5) Uani 1 1 d
C25 C 0.3351(2) 0.67732(17) 0.23616(12) 0.0572(4) Uani 1 1 d
H41 H 0.832(3) 0.547(2) 0.1527(15) 0.101(7) Uiso 1 1 d
H42 H 0.654(3) 0.600(2) 0.1305(16) 0.099(7) Uiso 1 1 d
H43 H 0.802(3) 0.661(3) 0.2156(18) 0.113(9) Uiso 1 1 d
H51 H 1.025(3) 0.448(3) 0.389(2) 0.130(10) Uiso 1 1 d
H52 H 1.019(4) 0.424(3) 0.287(2) 0.166(14) Uiso 1 1 d
H53 H 1.011(4) 0.553(3) 0.320(2) 0.145(12) Uiso 1 1 d
H7 H 0.643(2) 0.0089(17) 0.5576(12) 0.068(5) Uiso 1 1 d
H8 H 0.826(2) -0.101(2) 0.6700(14) 0.080(6) Uiso 1 1 d
H10 H 1.272(3) 0.147(2) 0.6582(14) 0.096(7) Uiso 1 1 d
H11 H 1.089(2) 0.262(2) 0.5565(14) 0.081(6) Uiso 1 1 d
H121 H 1.387(3) 0.052(3) 0.7925(17) 0.104(9) Uiso 1 1 d
H122 H 1.386(3) -0.103(3) 0.800(2) 0.129(9) Uiso 1 1 d
H123 H 1.406(4) -0.039(3) 0.697(2) 0.137(11) Uiso 1 1 d
H131 H 0.364(2) 0.251(2) 0.4573(13) 0.079(6) Uiso 1 1 d
H132 H 0.509(2) 0.3377(17) 0.5263(13) 0.070(5) Uiso 1 1 d
H133 H 0.331(2) 0.3959(18) 0.4738(11) 0.068(5) Uiso 1 1 d
H15 H 0.593(2) 0.3551(18) 0.0772(11) 0.069(5) Uiso 1 1 d
H16 H 0.505(2) 0.1718(19) -0.0199(14) 0.083(6) Uiso 1 1 d
H17 H 0.247(2) 0.027(2) -0.0048(13) 0.077(6) Uiso 1 1 d
H18 H 0.079(3) 0.081(2) 0.1114(14) 0.084(6) Uiso 1 1 d
H19 H 0.165(2) 0.2632(17) 0.2091(12) 0.065(5) Uiso 1 1 d
H21 H 0.237(2) 0.4914(17) 0.0450(11) 0.056(5) Uiso 1 1 d
H22 H 0.066(2) 0.6525(17) -0.0145(13) 0.069(5) Uiso 1 1 d
H23 H 0.074(2) 0.8311(19) 0.0836(12) 0.071(5) Uiso 1 1 d
H24 H 0.236(3) 0.844(2) 0.2410(15) 0.093(7) Uiso 1 1 d
H25 H 0.406(2) 0.6859(18) 0.3014(14) 0.074(5) Uiso 1 1 d

loop_
_atom_site_aniso_label
_atom_site_aniso_U_11
_atom_site_aniso_U_22
_atom_site_aniso_U_33
_atom_site_aniso_U_23
_atom_site_aniso_U_13
_atom_site_aniso_U_12
O1 0.0370(4) 0.0535(7) 0.0364(5) 0.0121(4) 0.0092(4) 0.0095(4)
O2 0.1004(10) 0.0815(11) 0.0782(8) 0.0279(8) -0.0056(7) 0.0377(8)
N1 0.0393(6) 0.0495(8) 0.0384(6) 0.0100(5) 0.0123(4) 0.0061(5)
N2 0.0500(6) 0.0565(9) 0.0452(7) 0.0132(6) 0.0088(5) 0.0175(6)
N3 0.0538(7) 0.0529(9) 0.0468(7) 0.0118(6) 0.0064(5) 0.0140(6)
B1 0.0380(7) 0.0474(11) 0.0335(8) 0.0098(7) 0.0091(5) 0.0060(7)
C1 0.0374(7) 0.0532(10) 0.0448(8) 0.0067(7) 0.0109(5) 0.0092(6)
C2 0.0395(7) 0.0512(10) 0.0384(7) 0.0106(6) 0.0061(5) 0.0107(6)
C3 0.0421(7) 0.0403(9) 0.0333(7) 0.0054(6) 0.0067(5) 0.0048(6)
C4 0.0538(9) 0.0680(14) 0.0565(10) 0.0214(10) 0.0210(8) -0.0004(9)
C5 0.0381(8) 0.104(2) 0.0831(14) 0.0325(13) 0.0145(8) 0.0119(10)
C6 0.0557(8) 0.0503(11) 0.0400(8) 0.0061(7) 0.0094(6) 0.0188(7)
C7 0.0658(10) 0.0540(12) 0.0559(10) 0.0101(8) -0.0028(8) 0.0051(8)
C8 0.0892(13) 0.0498(12) 0.0572(10) 0.0126(9) -0.0012(9) 0.0070(9)
C9 0.0777(11) 0.0594(12) 0.0441(8) 0.0084(8) 0.0043(7) 0.0304(9)
C10 0.0564(10) 0.0777(14) 0.0631(10) 0.0190(10) 0.0105(8) 0.0240(9)
C11 0.0544(9) 0.0687(13) 0.0616(10) 0.0237(9) 0.0159(7) 0.0180(8)
C12 0.0974(17) 0.111(3) 0.100(2) 0.0217(19) -0.0215(15) 0.0482(16)
C13 0.0506(8) 0.0591(13) 0.0415(8) 0.0150(8) 0.0154(6) 0.0097(8)
C14 0.0443(7) 0.0420(9) 0.0392(7) 0.0128(6) 0.0050(5) 0.0103(6)
C15 0.0643(10) 0.0532(12) 0.0525(9) 0.0025(8) 0.0182(7) 0.0050(8)
C16 0.0860(12) 0.0609(13) 0.0539(10) -0.0045(9) 0.0151(9) 0.0161(10)
C17 0.0807(12) 0.0476(12) 0.0639(11) -0.0036(10) -0.0041(9) 0.0113(9)
C18 0.0596(10) 0.0507(12) 0.0803(13) 0.0068(10) 0.0044(9) -0.0011(9)
C19 0.0526(8) 0.0469(11) 0.0588(10) 0.0073(8) 0.0106(7) 0.0056(7)
C20 0.0391(7) 0.0420(9) 0.0376(7) 0.0080(6) 0.0106(5) 0.0031(6)
C21 0.0535(8) 0.0464(10) 0.0401(8) 0.0073(7) 0.0056(6) 0.0088(7)
C22 0.0573(9) 0.0577(12) 0.0526(9) 0.0165(9) -0.0004(7) 0.0093(8)
C23 0.0608(9) 0.0502(12) 0.0741(12) 0.0220(10) 0.0138(8) 0.0176(8)
C24 0.0911(13) 0.0488(12) 0.0695(12) 0.0007(10) 0.0193(9) 0.0225(10)
C25 0.0730(10) 0.0518(12) 0.0442(9) 0.0012(8) 0.0044(7) 0.0112(8)

loop_
_atom_type_symbol
_atom_type_description
_atom_type_scat_dispersion_real
_atom_type_scat_dispersion_imag
_atom_type_scat_source
C C 0.0033 0.0016 'International Tables Vol C Tables 4.2.6.8 and 6.1.1.4'
H H 0.0000 0.0000 'International Tables Vol C Tables 4.2.6.8 and 6.1.1.4'
B B 0.0013 0.0007 'International Tables Vol C Tables 4.2.6.8 and 6.1.1.4'
N N 0.0061 0.0033 'International Tables Vol C Tables 4.2.6.8 and 6.1.1.4'
O O 0.0106 0.0060 'International Tables Vol C Tables 4.2.6.8 and 6.1.1.4'

loop_
_geom_angle_atom_site_label_1
_geom_angle_atom_site_label_2
_geom_angle_atom_site_label_3
_geom_angle
C3 O1 B1 120.12(10)
C9 O2 C12 117.51(19)
C1 N1 C4 121.03(12)
C1 N1 B1 119.36(11)
C4 N1 B1 119.47(11)
N3 N2 C2 115.09(11)
N2 N3 C6 114.34(12)
O1 B1 N1 104.35(10)
O1 B1 C14 110.46(11)
N1 B1 C14 109.64(11)
O1 B1 C20 105.70(11)
N1 B1 C20 111.60(11)
C14 B1 C20 114.54(11)
N1 C1 C2 119.67(11)
N1 C1 C5 121.12(14)
C2 C1 C5 119.17(14)
C3 C2 N2 124.41(12)
C3 C2 C1 118.76(12)
N2 C2 C1 115.45(11)
O1 C3 C2 120.42(11)
O1 C3 C13 113.35(11)
C2 C3 C13 125.83(12)
N1 C4 H41 110.6(13)
N1 C4 H42 109.4(14)
H41 C4 H42 105.0(18)
N1 C4 H43 112.1(15)
H41 C4 H43 109.6(19)
H42 C4 H43 110(2)
C1 C5 H51 111.4(16)
C1 C5 H52 113(2)
H51 C5 H52 105(2)
C1 C5 H53 111.4(18)
H51 C5 H53 111(2)
H52 C5 H53 105(3)
C7 C6 C11 118.79(14)
C7 C6 N3 116.32(13)
C11 C6 N3 124.89(15)
C8 C7 C6 121.09(16)
C8 C7 H7 119.1(11)
C6 C7 H7 119.8(11)
C7 C8 C9 119.81(18)
C7 C8 H8 121.2(11)
C9 C8 H8 119.0(11)
O2 C9 C10 125.07(16)
O2 C9 C8 115.16(17)
C10 C9 C8 119.77(15)
C9 C10 C11 120.12(16)
C9 C10 H10 118.9(13)
C11 C10 H10 120.9(13)
C10 C11 C6 120.39(18)
C10 C11 H11 116.7(12)
C6 C11 H11 122.9(12)
O2 C12 H121 110.0(13)
O2 C12 H122 100.6(15)
H121 C12 H122 114(2)
O2 C12 H123 108.6(14)
H121 C12 H123 113(2)
H122 C12 H123 110(2)
C3 C13 H131 110.2(12)
C3 C13 H132 112.4(10)
H131 C13 H132 101.3(15)
C3 C13 H133 108.2(10)
H131 C13 H133 113.6(16)
H132 C13 H133 111.1(14)
C19 C14 C15 115.28(15)
C19 C14 B1 121.17(13)
C15 C14 B1 123.44(13)
C16 C15 C14 122.74(17)
C16 C15 H15 118.6(10)
C14 C15 H15 118.7(10)
C17 C16 C15 120.12(18)
C17 C16 H16 121.7(12)
C15 C16 H16 118.1(12)
C16 C17 C18 119.25(19)
C16 C17 H17 119.4(10)
C18 C17 H17 121.4(10)
C17 C18 C19 120.36(18)
C17 C18 H18 120.6(12)
C19 C18 H18 118.8(12)
C18 C19 C14 122.22(16)
C18 C19 H19 119.2(10)
C14 C19 H19 118.4(10)
C25 C20 C21 115.66(14)
C25 C20 B1 122.06(12)
C21 C20 B1 122.23(14)
C22 C21 C20 122.07(17)
C22 C21 H21 120.0(9)
C20 C21 H21 117.9(9)
C23 C22 C21 120.29(16)
C23 C22 H22 119.3(11)
C21 C22 H22 120.3(11)
C22 C23 C24 119.26(17)
C22 C23 H23 120.0(10)
C24 C23 H23 120.7(10)
C23 C24 C25 120.1(2)
C23 C24 H24 118.6(13)
C25 C24 H24 121.3(13)
C24 C25 C20 122.57(16)
C24 C25 H25 119.0(12)
C20 C25 H25 118.4(11)

loop_
_geom_bond_atom_site_label_1
_geom_bond_atom_site_label_2
_geom_bond_distance
O1 C3 1.3072(15)
O1 B1 1.5220(17)
O2 C9 1.3700(19)
O2 C12 1.424(3)
N1 C1 1.3043(17)
N1 C4 1.4725(19)
N1 B1 1.5957(17)
N2 N3 1.2607(18)
N2 C2 1.4138(17)
N3 C6 1.4257(18)
B1 C14 1.609(2)
B1 C20 1.614(2)
C1 C2 1.442(2)
C1 C5 1.509(2)
C2 C3 1.3826(18)
C3 C13 1.4909(19)
C4 H41 0.98(2)
C4 H42 0.92(2)
C4 H43 0.95(3)
C5 H51 0.91(3)
C5 H52 0.92(4)
C5 H53 0.92(3)
C6 C7 1.377(2)
C6 C11 1.386(2)
C7 C8 1.374(2)
C7 H7 0.972(17)
C8 C9 1.385(3)
C8 H8 0.96(2)
C9 C10 1.372(3)
C10 C11 1.384(2)
C10 H10 0.97(2)
C11 H11 0.91(2)
C12 H121 0.99(3)
C12 H122 1.00(3)
C12 H123 1.04(3)
C13 H131 0.98(2)
C13 H132 0.976(18)
C13 H133 0.972(18)
C14 C19 1.393(2)
C14 C15 1.394(2)
C15 C16 1.384(2)
C15 H15 0.991(18)
C16 C17 1.365(3)
C16 H16 0.98(2)
C17 C18 1.372(3)
C17 H17 1.00(2)
C18 C19 1.386(3)
C18 H18 0.95(2)
C19 H19 0.969(18)
C20 C25 1.389(2)
C20 C21 1.3952(19)
C21 C22 1.389(2)
C21 H21 0.969(17)
C22 C23 1.368(3)
C22 H22 0.981(16)
C23 C24 1.373(3)
C23 H23 0.966(19)
C24 C25 1.383(2)
C24 H24 0.94(2)
C25 H25 0.967(18)

loop_
_cod_related_entry_id
_cod_related_entry_database
_cod_related_entry_code
1 ChemSpider 21191807
